data_2231903
loop_
_publ_author_name
'Dayani, Milad'
'Ghaemi, Akbar'
'Ng, Seik Weng'
'Tiekink, Edward R. T.'

_publ_section_title
;
 Bis(\m-azido-\k^2^<i>N</i>^1^:<i>N</i>^1^)bis{(acetato-\k^2^<i>O</i>,<i>O</i>')[2,4,6-tris(2-pyridyl)-1,3,5-triazine-\k^3^<i>N</i>^2^,<i>N</i>^1^,<i>N</i>^6^]lead(II)}
;
_journal_issue 10
_journal_name_full 'Acta Crystallographica Section E'
_journal_page_first m1419
_journal_paper_doi 10.1107/S1600536811038116
_journal_volume 67
_journal_year 2011
_chemical_formula_iupac '[Pb2 (C2 H3 O2)2 (N3)2 (C18 H12 N6)2]'
_chemical_formula_moiety 'C40 H30 N18 O4 Pb2'
_chemical_formula_sum 'C40 H30 N18 O4 Pb2'
_chemical_formula_weight 1241.22
_chemical_name_systematic
;
Bis(\m-azido-\k^2^<i>N</i>^1^:<i>N</i>^1^)bis{(acetato-
\k^2^<i>O</i>,<i>O</i>')[2,4,6-tris(2-pyridyl)-1,3,5-triazine-
\k^3^<i>N</i>^2^,<i>N</i>^1^,<i>N</i>^6^]lead(II)}
;
_space_group_IT_number 2
_symmetry_cell_setting triclinic
_symmetry_space_group_name_Hall '-P 1'
_symmetry_space_group_name_H-M 'P -1'
_atom_sites_solution_hydrogens geom
_atom_sites_solution_primary direct
_atom_sites_solution_secondary difmap
_audit_creation_method SHELXL-97
_cell_angle_alpha 86.739(4)
_cell_angle_beta 70.928(4)
_cell_angle_gamma 70.100(4)
_cell_formula_units_Z 1
_cell_length_a 8.5529(4)
_cell_length_b 11.0080(5)
_cell_length_c 11.8617(5)
_cell_measurement_reflns_used 5891
_cell_measurement_temperature 100(2)
_cell_measurement_theta_max 29.2154
_cell_measurement_theta_min 2.5950
_cell_volume 990.60(9)
_computing_cell_refinement 'CrysAlis PRO (Agilent, 2010)'
_computing_data_collection 'CrysAlis PRO (Agilent, 2010)'
_computing_data_reduction 'CrysAlis PRO (Agilent, 2010)'
_computing_molecular_graphics
;
ORTEP-3 (Farrugia, 1997) and DIAMOND (Brandenburg, 2006)
;
_computing_publication_material 'publCIF (Westrip, 2010)'
_computing_structure_refinement 'SHELXL97 (Sheldrick, 2008)'
_computing_structure_solution 'SHELXS97 (Sheldrick, 2008)'
_diffrn_ambient_temperature 100(2)
_diffrn_detector_area_resol_mean 10.4041
_diffrn_measured_fraction_theta_full 0.959
_diffrn_measured_fraction_theta_max 0.959
_diffrn_measurement_device_type 'Agilent SuperNova Dual diffractometer with Atlas detector'
_diffrn_measurement_method '\w scan'
_diffrn_radiation_monochromator Mirror
_diffrn_radiation_source 'SuperNova (Mo) X-ray Source'
_diffrn_radiation_type MoK\a
_diffrn_radiation_wavelength 0.71073
_diffrn_reflns_av_R_equivalents 0.0594
_diffrn_reflns_av_sigmaI/netI 0.0646
_diffrn_reflns_limit_h_max 9
_diffrn_reflns_limit_h_min -10
_diffrn_reflns_limit_k_max 10
_diffrn_reflns_limit_k_min -13
_diffrn_reflns_limit_l_max 14
_diffrn_reflns_limit_l_min -13
_diffrn_reflns_number 7814
_diffrn_reflns_theta_full 27.50
_diffrn_reflns_theta_max 27.50
_diffrn_reflns_theta_min 2.60
_diffrn_standards_decay_% 0
_diffrn_standards_interval_count 0
_diffrn_standards_interval_time 0
_diffrn_standards_number 0
_exptl_absorpt_coefficient_mu 8.557
_exptl_absorpt_correction_T_max 0.4816
_exptl_absorpt_correction_T_min 0.2794
_exptl_absorpt_correction_type multi-scan
_exptl_absorpt_process_details '(CrysAlis PRO; Agilent, 2010)'
_exptl_crystal_colour yellow
_exptl_crystal_density_diffrn 2.081
_exptl_crystal_density_method 'not measured'
_exptl_crystal_description prism
_exptl_crystal_F_000 592
_exptl_crystal_size_max 0.20
_exptl_crystal_size_mid 0.15
_exptl_crystal_size_min 0.10
_refine_diff_density_max 2.007
_refine_diff_density_min -2.137
_refine_ls_extinction_method none
_refine_ls_goodness_of_fit_ref 0.969
_refine_ls_hydrogen_treatment constr
_refine_ls_matrix_type full
_refine_ls_number_parameters 290
_refine_ls_number_reflns 4358
_refine_ls_number_restraints 0
_refine_ls_restrained_S_all 0.969
_refine_ls_R_factor_all 0.0351
_refine_ls_R_factor_gt 0.0242
_refine_ls_shift/su_max 0.002
_refine_ls_shift/su_mean 0.000
_refine_ls_structure_factor_coef Fsqd
_refine_ls_weighting_details 'calc w=1/[\s^2^(Fo^2^)+(0.0106P)^2^+0.0000P] where P=(Fo^2^+2Fc^2^)/3'
_refine_ls_weighting_scheme calc
_refine_ls_wR_factor_gt 0.0466
_refine_ls_wR_factor_ref 0.0492
_reflns_number_gt 4046
_reflns_number_total 4358
_reflns_threshold_expression I>2\s(I)
_cod_data_source_file hb6410.cif
_cod_data_source_block I
_cod_original_cell_volume 990.60(8)
_cod_database_code 2231903
_cod_database_fobs_code 2231903

loop_
_symmetry_equiv_pos_as_xyz
'x, y, z'
'-x, -y, -z'

loop_
_atom_site_type_symbol
_atom_site_label
_atom_site_fract_x
_atom_site_fract_y
_atom_site_fract_z
_atom_site_U_iso_or_equiv
_atom_site_adp_type
_atom_site_calc_flag
_atom_site_refinement_flags
_atom_site_occupancy
_atom_site_symmetry_multiplicity
Pb Pb 0.612101(15) 0.416726(12) 0.347893(11) 0.01042(5) Uani d . 1 1
O O1 0.5120(3) 0.5621(2) 0.2132(2) 0.0151(6) Uani d . 1 1
O O2 0.5432(3) 0.6610(2) 0.3570(2) 0.0167(6) Uani d . 1 1
N N1 0.4835(3) 0.2650(3) 0.2624(3) 0.0128(7) Uani d . 1 1
N N2 0.7962(3) 0.2875(3) 0.1327(3) 0.0103(6) Uani d . 1 1
N N3 0.8279(4) 0.1391(3) -0.0182(3) 0.0119(6) Uani d . 1 1
N N4 1.0363(4) -0.0059(3) -0.2293(3) 0.0149(7) Uani d . 1 1
N N5 1.0514(4) 0.2285(3) -0.0385(3) 0.0129(7) Uani d . 1 1
N N6 0.9239(3) 0.4423(3) 0.2205(3) 0.0111(6) Uani d . 1 1
N N7 0.2803(4) 0.5086(3) 0.4691(3) 0.0162(7) Uani d . 1 1
N N8 0.1867(4) 0.6149(3) 0.4603(3) 0.0153(7) Uani d . 1 1
N N9 0.0947(4) 0.7192(4) 0.4520(3) 0.0276(9) Uani d . 1 1
C C1 0.3281(5) 0.2554(4) 0.3282(3) 0.0159(8) Uani d . 1 1
H H1 0.2676 0.3031 0.4032 0.019 Uiso calc R 1 1
C C2 0.2523(4) 0.1794(4) 0.2918(3) 0.0156(8) Uani d . 1 1
H H2 0.1421 0.1750 0.3414 0.019 Uiso calc R 1 1
C C3 0.3376(4) 0.1098(4) 0.1829(3) 0.0157(8) Uani d . 1 1
H H3 0.2860 0.0586 0.1554 0.019 Uiso calc R 1 1
C C4 0.5005(4) 0.1162(4) 0.1146(3) 0.0132(8) Uani d . 1 1
H H4 0.5642 0.0678 0.0401 0.016 Uiso calc R 1 1
C C5 0.5687(4) 0.1949(3) 0.1572(3) 0.0103(7) Uani d . 1 1
C C6 0.7406(4) 0.2074(3) 0.0872(3) 0.0104(7) Uani d . 1 1
C C7 0.9812(4) 0.1554(3) -0.0777(3) 0.0105(7) Uani d . 1 1
C C8 0.9539(4) 0.2935(3) 0.0672(3) 0.0106(7) Uani d . 1 1
C C9 1.1213(4) -0.0594(4) -0.3404(4) 0.0200(9) Uani d . 1 1
H H9 1.0950 -0.1299 -0.3625 0.024 Uiso calc R 1 1
C C10 1.2461(5) -0.0187(4) -0.4259(3) 0.0211(9) Uani d . 1 1
H H10 1.3009 -0.0591 -0.5043 0.025 Uiso calc R 1 1
C C11 1.2887(5) 0.0824(4) -0.3942(3) 0.0199(9) Uani d . 1 1
H H11 1.3734 0.1128 -0.4502 0.024 Uiso calc R 1 1
C C12 1.2045(4) 0.1380(4) -0.2787(3) 0.0148(8) Uani d . 1 1
H H12 1.2320 0.2062 -0.2533 0.018 Uiso calc R 1 1
C C13 1.0793(4) 0.0921(4) -0.2008(3) 0.0135(8) Uani d . 1 1
C C14 1.0237(4) 0.3786(3) 0.1128(3) 0.0108(7) Uani d . 1 1
C C15 1.1825(4) 0.3928(4) 0.0472(3) 0.0127(8) Uani d . 1 1
H H15 1.2490 0.3480 -0.0287 0.015 Uiso calc R 1 1
C C16 1.2428(5) 0.4728(4) 0.0937(3) 0.0154(8) Uani d . 1 1
H H16 1.3515 0.4840 0.0502 0.018 Uiso calc R 1 1
C C17 1.1433(4) 0.5364(4) 0.2043(3) 0.0152(8) Uani d . 1 1
H H17 1.1832 0.5910 0.2387 0.018 Uiso calc R 1 1
C C18 0.9848(4) 0.5194(4) 0.2640(3) 0.0138(8) Uani d . 1 1
H H18 0.9158 0.5646 0.3394 0.017 Uiso calc R 1 1
C C19 0.4957(4) 0.6651(4) 0.2671(3) 0.0145(8) Uani d . 1 1
C C20 0.4162(5) 0.7942(4) 0.2216(4) 0.0216(9) Uani d . 1 1
H H20A 0.3924 0.7807 0.1488 0.032 Uiso calc R 1 1
H H20B 0.4985 0.8421 0.2038 0.032 Uiso calc R 1 1
H H20C 0.3059 0.8439 0.2827 0.032 Uiso calc R 1 1

loop_
_atom_site_aniso_label
_atom_site_aniso_U_11
_atom_site_aniso_U_22
_atom_site_aniso_U_33
_atom_site_aniso_U_12
_atom_site_aniso_U_13
_atom_site_aniso_U_23
Pb 0.00968(8) 0.01033(8) 0.01004(8) -0.00308(5) -0.00182(5) -0.00064(6)
O1 0.0109(12) 0.0159(15) 0.0157(14) -0.0040(10) -0.0009(10) -0.0023(11)
O2 0.0180(13) 0.0141(15) 0.0211(15) -0.0073(11) -0.0089(11) 0.0025(12)
N1 0.0102(14) 0.0105(17) 0.0141(16) -0.0015(12) -0.0011(12) -0.0009(13)
N2 0.0092(14) 0.0108(16) 0.0097(15) -0.0031(12) -0.0019(12) 0.0003(13)
N3 0.0117(15) 0.0092(16) 0.0134(16) -0.0021(12) -0.0036(12) -0.0010(13)
N4 0.0108(15) 0.0140(18) 0.0178(17) -0.0007(12) -0.0048(13) -0.0039(14)
N5 0.0117(15) 0.0122(17) 0.0123(16) -0.0030(12) -0.0019(12) -0.0003(13)
N6 0.0089(14) 0.0087(16) 0.0123(16) -0.0008(12) -0.0013(12) -0.0013(13)
N7 0.0136(15) 0.0168(19) 0.0169(17) -0.0053(13) -0.0032(13) 0.0007(14)
N8 0.0118(15) 0.023(2) 0.0099(16) -0.0070(14) 0.0002(12) -0.0050(14)
N9 0.0220(18) 0.024(2) 0.026(2) 0.0037(15) -0.0051(15) -0.0040(17)
C1 0.0147(18) 0.016(2) 0.0143(19) -0.0052(15) -0.0012(15) -0.0007(16)
C2 0.0100(17) 0.012(2) 0.022(2) -0.0060(14) 0.0004(15) 0.0020(16)
C3 0.0136(18) 0.014(2) 0.021(2) -0.0081(15) -0.0048(15) 0.0011(17)
C4 0.0141(18) 0.012(2) 0.0122(19) -0.0044(14) -0.0033(15) -0.0001(15)
C5 0.0090(16) 0.0063(18) 0.0130(18) -0.0001(13) -0.0027(14) -0.0002(15)
C6 0.0075(16) 0.0062(18) 0.0148(19) -0.0004(13) -0.0024(14) 0.0024(15)
C7 0.0057(16) 0.0087(19) 0.0138(19) 0.0017(13) -0.0033(14) 0.0009(15)
C8 0.0100(17) 0.0076(19) 0.0124(18) -0.0001(13) -0.0044(14) 0.0013(15)
C9 0.0124(18) 0.023(2) 0.023(2) -0.0042(16) -0.0041(16) -0.0084(18)
C10 0.0152(19) 0.029(3) 0.012(2) -0.0018(17) 0.0005(15) -0.0078(18)
C11 0.0139(18) 0.026(2) 0.014(2) -0.0057(16) 0.0010(15) 0.0007(18)
C12 0.0119(17) 0.012(2) 0.016(2) -0.0013(14) -0.0021(15) -0.0034(16)
C13 0.0089(17) 0.012(2) 0.0154(19) 0.0011(14) -0.0024(14) -0.0025(16)
C14 0.0104(16) 0.0072(18) 0.0120(18) 0.0010(13) -0.0045(14) 0.0010(15)
C15 0.0098(17) 0.014(2) 0.0107(18) -0.0008(14) -0.0015(14) -0.0012(15)
C16 0.0128(18) 0.015(2) 0.019(2) -0.0075(15) -0.0051(15) 0.0063(17)
C17 0.0136(18) 0.016(2) 0.020(2) -0.0092(15) -0.0069(15) 0.0014(16)
C18 0.0157(18) 0.012(2) 0.0123(19) -0.0037(15) -0.0041(15) 0.0003(15)
C19 0.0066(16) 0.013(2) 0.021(2) -0.0048(14) -0.0007(15) 0.0016(16)
C20 0.019(2) 0.018(2) 0.028(2) -0.0049(16) -0.0121(17) 0.0085(18)

loop_
_atom_type_symbol
_atom_type_description
_atom_type_scat_dispersion_real
_atom_type_scat_dispersion_imag
_atom_type_scat_source
C C 0.0033 0.0016 'International Tables Vol C Tables 4.2.6.8 and 6.1.1.4'
H H 0.0000 0.0000 'International Tables Vol C Tables 4.2.6.8 and 6.1.1.4'
N N 0.0061 0.0033 'International Tables Vol C Tables 4.2.6.8 and 6.1.1.4'
O O 0.0106 0.0060 'International Tables Vol C Tables 4.2.6.8 and 6.1.1.4'
Pb Pb -3.3944 10.1111 'International Tables Vol C Tables 4.2.6.8 and 6.1.1.4'

loop_
_geom_angle_atom_site_label_1
_geom_angle_atom_site_label_2
_geom_angle_atom_site_label_3
_geom_angle
O1 Pb O2 53.37(9)
O1 Pb N7 80.25(9)
O2 Pb N7 76.00(9)
O1 Pb N1 83.67(9)
O2 Pb N1 132.61(8)
N7 Pb N1 78.04(9)
O1 Pb N2 76.16(9)
O2 Pb N2 117.28(9)
N7 Pb N2 133.65(9)
N1 Pb N2 60.27(8)
O1 Pb N6 82.58(8)
O2 Pb N6 76.90(8)
N7 Pb N6 152.86(10)
N1 Pb N6 120.73(8)
N2 Pb N6 60.46(9)
O1 Pb C19 26.90(10)
O2 Pb C19 26.52(9)
N7 Pb C19 75.47(10)
N1 Pb C19 108.20(10)
N2 Pb C19 97.94(10)
N6 Pb C19 79.70(9)
C19 O1 Pb 96.8(2)
C19 O2 Pb 88.1(2)
C1 N1 C5 117.7(3)
C1 N1 Pb 118.8(2)
C5 N1 Pb 123.5(2)
C8 N2 C6 115.6(3)
C8 N2 Pb 122.1(2)
C6 N2 Pb 122.2(2)
C7 N3 C6 114.6(3)
C9 N4 C13 116.2(3)
C7 N5 C8 115.6(3)
C18 N6 C14 117.7(3)
C18 N6 Pb 119.9(2)
C14 N6 Pb 122.4(2)
N8 N7 Pb 123.7(2)
N9 N8 N7 179.9(5)
N1 C1 C2 122.9(3)
N1 C1 H1 118.6
C2 C1 H1 118.6
C1 C2 C3 119.6(3)
C1 C2 H2 120.2
C3 C2 H2 120.2
C2 C3 C4 118.4(3)
C2 C3 H3 120.8
C4 C3 H3 120.8
C3 C4 C5 118.7(3)
C3 C4 H4 120.6
C5 C4 H4 120.6
N1 C5 C4 122.8(3)
N1 C5 C6 116.1(3)
C4 C5 C6 121.1(3)
N3 C6 N2 124.8(3)
N3 C6 C5 117.3(3)
N2 C6 C5 117.8(3)
N5 C7 N3 125.3(3)
N5 C7 C13 116.6(3)
N3 C7 C13 118.1(3)
N2 C8 N5 124.0(3)
N2 C8 C14 118.3(3)
N5 C8 C14 117.7(3)
N4 C9 C10 124.2(4)
N4 C9 H9 117.9
C10 C9 H9 117.9
C11 C10 C9 118.5(3)
C11 C10 H10 120.7
C9 C10 H10 120.7
C12 C11 C10 118.3(4)
C12 C11 H11 120.9
C10 C11 H11 120.9
C11 C12 C13 118.8(4)
C11 C12 H12 120.6
C13 C12 H12 120.6
N4 C13 C12 124.0(3)
N4 C13 C7 116.6(3)
C12 C13 C7 119.4(3)
N6 C14 C15 122.3(3)
N6 C14 C8 116.7(3)
C15 C14 C8 121.0(3)
C16 C15 C14 119.0(3)
C16 C15 H15 120.5
C14 C15 H15 120.5
C17 C16 C15 119.1(3)
C17 C16 H16 120.4
C15 C16 H16 120.4
C16 C17 C18 118.8(3)
C16 C17 H17 120.6
C18 C17 H17 120.6
N6 C18 C17 123.0(3)
N6 C18 H18 118.5
C17 C18 H18 118.5
O2 C19 O1 121.5(3)
O2 C19 C20 119.5(3)
O1 C19 C20 119.0(3)
O2 C19 Pb 65.4(2)
O1 C19 Pb 56.31(19)
C20 C19 Pb 173.3(3)
C19 C20 H20A 109.5
C19 C20 H20B 109.5
H20A C20 H20B 109.5
C19 C20 H20C 109.5
H20A C20 H20C 109.5
H20B C20 H20C 109.5

loop_
_geom_bond_atom_site_label_1
_geom_bond_atom_site_label_2
_geom_bond_site_symmetry_2
_geom_bond_distance
_geom_bond_publ_flag
Pb O1 . 2.349(3) y
Pb O2 . 2.550(3) y
Pb N1 . 2.684(3) y
Pb N2 . 2.698(3) y
Pb N6 . 2.702(3) y
Pb N7 . 2.586(3) y
Pb N7 2_666 2.874(3) y
O1 C19 . 1.277(4) ?
O2 C19 . 1.252(4) ?
N1 C1 . 1.339(4) ?
N1 C5 . 1.347(4) ?
N2 C8 . 1.341(4) ?
N2 C6 . 1.342(5) ?
N3 C7 . 1.338(4) ?
N3 C6 . 1.341(4) ?
N4 C9 . 1.335(5) ?
N4 C13 . 1.345(5) ?
N5 C7 . 1.334(5) ?
N5 C8 . 1.339(4) ?
N6 C18 . 1.335(5) ?
N6 C14 . 1.354(4) ?
N7 N8 . 1.193(4) ?
N8 N9 . 1.170(5) ?
C1 C2 . 1.379(5) ?
C1 H1 . 0.9500 ?
C2 C3 . 1.380(5) ?
C2 H2 . 0.9500 ?
C3 C4 . 1.388(5) ?
C3 H3 . 0.9500 ?
C4 C5 . 1.390(5) ?
C4 H4 . 0.9500 ?
C5 C6 . 1.483(5) ?
C7 C13 . 1.495(5) ?
C8 C14 . 1.475(5) ?
C9 C10 . 1.391(5) ?
C9 H9 . 0.9500 ?
C10 C11 . 1.388(6) ?
C10 H10 . 0.9500 ?
C11 C12 . 1.386(5) ?
C11 H11 . 0.9500 ?
C12 C13 . 1.387(5) ?
C12 H12 . 0.9500 ?
C14 C15 . 1.384(5) ?
C15 C16 . 1.377(5) ?
C15 H15 . 0.9500 ?
C16 C17 . 1.380(5) ?
C16 H16 . 0.9500 ?
C17 C18 . 1.381(5) ?
C17 H17 . 0.9500 ?
C18 H18 . 0.9500 ?
C19 C20 . 1.506(5) ?
C20 H20A . 0.9800 ?
C20 H20B . 0.9800 ?
C20 H20C . 0.9800 ?

loop_
_geom_torsion_atom_site_label_1
_geom_torsion_atom_site_label_2
_geom_torsion_atom_site_label_3
_geom_torsion_atom_site_label_4
_geom_torsion
O2 Pb O1 C19 -2.67(18)
N7 Pb O1 C19 77.06(19)
N1 Pb O1 C19 155.96(19)
N2 Pb O1 C19 -143.2(2)
N6 Pb O1 C19 -81.84(19)
O1 Pb O2 C19 2.71(18)
N7 Pb O2 C19 -85.5(2)
N1 Pb O2 C19 -26.8(2)
N2 Pb O2 C19 46.8(2)
N6 Pb O2 C19 93.2(2)
O1 Pb N1 C1 -102.3(3)
O2 Pb N1 C1 -78.9(3)
N7 Pb N1 C1 -20.9(3)
N2 Pb N1 C1 -179.9(3)
N6 Pb N1 C1 -179.7(2)
C19 Pb N1 C1 -91.1(3)
O1 Pb N1 C5 79.2(3)
O2 Pb N1 C5 102.6(3)
N7 Pb N1 C5 160.6(3)
N2 Pb N1 C5 1.6(3)
N6 Pb N1 C5 1.8(3)
C19 Pb N1 C5 90.4(3)
O1 Pb N2 C8 91.2(3)
O2 Pb N2 C8 56.1(3)
N7 Pb N2 C8 152.8(2)
N1 Pb N2 C8 -178.2(3)
N6 Pb N2 C8 2.0(2)
C19 Pb N2 C8 75.3(3)
O1 Pb N2 C6 -92.5(3)
O2 Pb N2 C6 -127.6(3)
N7 Pb N2 C6 -31.0(3)
N1 Pb N2 C6 -2.0(3)
N6 Pb N2 C6 178.2(3)
C19 Pb N2 C6 -108.4(3)
O1 Pb N6 C18 101.2(3)
O2 Pb N6 C18 47.2(3)
N7 Pb N6 C18 50.1(4)
N1 Pb N6 C18 179.2(2)
N2 Pb N6 C18 179.4(3)
C19 Pb N6 C18 74.1(3)
O1 Pb N6 C14 -79.2(3)
O2 Pb N6 C14 -133.2(3)
N7 Pb N6 C14 -130.3(3)
N1 Pb N6 C14 -1.2(3)
N2 Pb N6 C14 -1.0(2)
C19 Pb N6 C14 -106.3(3)
O1 Pb N7 N8 -28.8(3)
O2 Pb N7 N8 25.6(3)
N1 Pb N7 N8 -114.4(3)
N2 Pb N7 N8 -88.9(3)
N6 Pb N7 N8 22.7(4)
C19 Pb N7 N8 -1.7(3)
C5 N1 C1 C2 -1.1(5)
Pb N1 C1 C2 -179.7(3)
N1 C1 C2 C3 -0.3(6)
C1 C2 C3 C4 1.6(6)
C2 C3 C4 C5 -1.6(5)
C1 N1 C5 C4 1.1(5)
Pb N1 C5 C4 179.6(3)
C1 N1 C5 C6 -179.7(3)
Pb N1 C5 C6 -1.2(4)
C3 C4 C5 N1 0.2(6)
C3 C4 C5 C6 -178.9(3)
C7 N3 C6 N2 0.5(5)
C7 N3 C6 C5 179.3(3)
C8 N2 C6 N3 -2.4(5)
Pb N2 C6 N3 -178.8(3)
C8 N2 C6 C5 178.8(3)
Pb N2 C6 C5 2.3(4)
N1 C5 C6 N3 -179.7(3)
C4 C5 C6 N3 -0.5(5)
N1 C5 C6 N2 -0.7(5)
C4 C5 C6 N2 178.5(3)
C8 N5 C7 N3 -2.8(5)
C8 N5 C7 C13 174.2(3)
C6 N3 C7 N5 2.3(5)
C6 N3 C7 C13 -174.7(3)
C6 N2 C8 N5 1.8(5)
Pb N2 C8 N5 178.3(3)
C6 N2 C8 C14 -179.3(3)
Pb N2 C8 C14 -2.8(4)
C7 N5 C8 N2 0.6(5)
C7 N5 C8 C14 -178.3(3)
C13 N4 C9 C10 -1.1(6)
N4 C9 C10 C11 1.3(6)
C9 C10 C11 C12 -0.1(6)
C10 C11 C12 C13 -1.2(6)
C9 N4 C13 C12 -0.3(5)
C9 N4 C13 C7 178.3(3)
C11 C12 C13 N4 1.5(6)
C11 C12 C13 C7 -177.0(3)
N5 C7 C13 N4 163.6(3)
N3 C7 C13 N4 -19.2(5)
N5 C7 C13 C12 -17.7(5)
N3 C7 C13 C12 159.5(3)
C18 N6 C14 C15 -1.0(5)
Pb N6 C14 C15 179.4(3)
C18 N6 C14 C8 179.7(3)
Pb N6 C14 C8 0.1(4)
N2 C8 C14 N6 1.8(5)
N5 C8 C14 N6 -179.2(3)
N2 C8 C14 C15 -177.5(3)
N5 C8 C14 C15 1.4(5)
N6 C14 C15 C16 1.0(5)
C8 C14 C15 C16 -179.7(3)
C14 C15 C16 C17 0.0(6)
C15 C16 C17 C18 -1.0(6)
C14 N6 C18 C17 -0.1(5)
Pb N6 C18 C17 179.6(3)
C16 C17 C18 N6 1.1(6)
Pb O2 C19 O1 -4.7(3)
Pb O2 C19 C20 174.9(3)
Pb O1 C19 O2 5.1(3)
Pb O1 C19 C20 -174.4(3)
O1 Pb C19 O2 -175.2(3)
N7 Pb C19 O2 87.7(2)
N1 Pb C19 O2 159.58(18)
N2 Pb C19 O2 -139.18(19)
N6 Pb C19 O2 -81.28(19)
O2 Pb C19 O1 175.2(3)
N7 Pb C19 O1 -97.13(19)
N1 Pb C19 O1 -25.2(2)
N2 Pb C19 O1 36.01(19)
N6 Pb C19 O1 93.91(19)
